data_2300641
loop_
_publ_author_name
'Wang, Yunchen'
'Yang, Taimin'
'Xu, Hongyi'
'Zou, Xiaodong'
'Wan, Wei'

_publ_section_title
;
 On the quality of the continuous rotation electron diffraction data for
 accurate atomic structure determination of inorganic compounds
;
_journal_issue 4
_journal_name_full 'Journal of Applied Crystallography'
_journal_page_first
;
;
_journal_paper_doi 10.1107/S1600576718007604
_journal_volume 51
_journal_year 2018
_chemical_formula_sum 'O24 Si12'
_chemical_formula_weight 721.01
_space_group_crystal_system orthorhombic
_space_group_IT_number 62
_space_group_name_Hall '-P 2ac 2n'
_space_group_name_H-M_alt 'P n m a'
_symmetry_space_group_name_Hall '-P 2ac 2n'
_symmetry_space_group_name_H-M 'P n m a'
_audit_creation_method SHELXL-2018/3
_cell_angle_alpha 90
_cell_angle_beta 90
_cell_angle_gamma 90
_cell_formula_units_Z 8
_cell_length_a 20.022(4)
_cell_length_b 19.899(4)
_cell_length_c 13.383(3)
_cell_measurement_reflns_used 9808
_cell_measurement_temperature 293(2)
_cell_measurement_theta_max 0.827
_cell_measurement_theta_min 0.065
_cell_volume 5332.0(19)
_computing_structure_refinement 'SHELXL-2018/3 (Sheldrick, 2018)'
_diffrn_ambient_temperature 293(2)
_diffrn_measured_fraction_theta_full 0.773
_diffrn_measured_fraction_theta_max 0.773
_diffrn_measurement_device_type 'JEOL JEM-2100'
_diffrn_radiation_wavelength 0.0251
_diffrn_reflns_av_R_equivalents 0.1909
_diffrn_reflns_av_unetI/netI 0.1671
_diffrn_reflns_Laue_measured_fraction_full 0.773
_diffrn_reflns_Laue_measured_fraction_max 0.773
_diffrn_reflns_limit_h_max 23
_diffrn_reflns_limit_h_min -23
_diffrn_reflns_limit_k_max 20
_diffrn_reflns_limit_k_min -20
_diffrn_reflns_limit_l_max 13
_diffrn_reflns_limit_l_min -13
_diffrn_reflns_number 17564
_diffrn_reflns_point_group_measured_fraction_full 0.773
_diffrn_reflns_point_group_measured_fraction_max 0.773
_diffrn_reflns_theta_full 0.827
_diffrn_reflns_theta_max 0.827
_diffrn_reflns_theta_min 0.065
_exptl_absorpt_coefficient_mu 0.000
_exptl_crystal_colour White
_exptl_crystal_density_diffrn 1.796
_exptl_crystal_description Plate
_exptl_crystal_F_000 939
_refine_diff_density_max 0.237
_refine_diff_density_min -0.162
_refine_diff_density_rms 0.047
_refine_ls_extinction_coef 874(100)
_refine_ls_extinction_expression Fc^*^=kFc[1+0.001xFc^2^\l^3^/sin(2\q)]^-1/4^
_refine_ls_extinction_method 'SHELXL-2018/3 (Sheldrick 2018)'
_refine_ls_goodness_of_fit_ref 1.131
_refine_ls_hydrogen_treatment undef
_refine_ls_matrix_type full
_refine_ls_number_parameters 150
_refine_ls_number_reflns 3390
_refine_ls_number_restraints 48
_refine_ls_restrained_S_all 1.138
_refine_ls_R_factor_all 0.2321
_refine_ls_R_factor_gt 0.1965
_refine_ls_shift/su_max 0.000
_refine_ls_shift/su_mean 0.000
_refine_ls_structure_factor_coef Fsqd
_refine_ls_weighting_details 'w=1/[\s^2^(Fo^2^)+(0.1964P)^2^+4.9252P] where P=(Fo^2^+2Fc^2^)/3'
_refine_ls_weighting_scheme calc
_refine_ls_wR_factor_gt 0.4812
_refine_ls_wR_factor_ref 0.5085
_reflns_Friedel_coverage 0.000
_reflns_number_gt 2082
_reflns_number_total 3390
_reflns_threshold_expression 'I > 2\s(I)'
_cod_data_source_file kc5069sup1.cif
_cod_data_source_block dataset8
_cod_database_code 2300641
_shelx_shelxl_version_number 2018/3
_shelx_space_group_comment
;
The symmetry employed for this shelxl refinement is uniquely defined
by the following loop, which should always be used as a source of
symmetry information in preference to the above space-group names.
They are only intended as comments.
;

loop_
_space_group_symop_operation_xyz
'x, y, z'
'-x+1/2, -y, z+1/2'
'x+1/2, -y+1/2, -z+1/2'
'-x, y+1/2, -z'
'-x, -y, -z'
'x-1/2, y, -z-1/2'
'-x-1/2, y-1/2, z-1/2'
'x, -y-1/2, z'

loop_
_atom_site_label
_atom_site_type_symbol
_atom_site_fract_x
_atom_site_fract_y
_atom_site_fract_z
_atom_site_U_iso_or_equiv
_atom_site_adp_type
_atom_site_occupancy
_atom_site_site_symmetry_order
_atom_site_calc_flag
_atom_site_refinement_flags_posn
_atom_site_refinement_flags_occupancy
Si01 Si 0.4231(3) 0.0574(3) -0.3355(5) 0.0222(17) Uiso 1 1 d D .
Si02 Si 0.3088(3) 0.0294(4) -0.1883(6) 0.0274(19) Uiso 1 1 d D .
Si03 Si 0.2797(3) 0.0616(3) 0.0353(6) 0.0246(18) Uiso 1 1 d D .
Si04 Si 0.1226(2) 0.0639(3) 0.0287(6) 0.0219(17) Uiso 1 1 d D .
Si05 Si 0.0725(3) 0.0285(3) -0.1836(5) 0.0188(17) Uiso 1 1 d D .
Si06 Si 0.1875(3) 0.0598(3) -0.3265(6) 0.0216(17) Uiso 1 1 d D .
Si07 Si 0.4228(2) -0.1718(3) -0.3245(5) 0.0211(17) Uiso 1 1 d D .
Si08 Si 0.3085(3) -0.1299(4) -0.1834(6) 0.0265(18) Uiso 1 1 d D .
Si09 Si 0.2746(3) -0.1724(3) 0.0319(5) 0.0231(18) Uiso 1 1 d D .
Si10 Si 0.1198(3) -0.1723(4) 0.0300(6) 0.0266(18) Uiso 1 1 d D .
Si11 Si 0.0692(2) -0.1301(3) -0.1819(5) 0.0210(17) Uiso 1 1 d D .
Si12 Si 0.1871(3) -0.1729(4) -0.3167(6) 0.0294(19) Uiso 1 1 d D .
O01 O 0.3738(5) 0.0543(7) -0.2432(10) 0.050(3) Uiso 1 1 d D .
O02 O 0.3080(5) 0.0598(7) -0.0762(10) 0.047(3) Uiso 1 1 d D .
O03 O 0.2011(3) 0.0574(7) 0.0316(13) 0.048(3) Uiso 1 1 d D .
O04 O 0.0960(6) 0.0617(7) -0.0822(10) 0.058(4) Uiso 1 1 d D .
O05 O 0.1163(5) 0.0555(6) -0.2733(10) 0.043(3) Uiso 1 1 d D .
O06 O 0.2451(5) 0.0559(7) -0.2457(10) 0.057(4) Uiso 1 1 d D .
O07 O 0.3746(5) -0.1572(7) -0.2330(11) 0.053(3) Uiso 1 1 d D .
O08 O 0.3094(5) -0.1550(7) -0.0715(10) 0.046(3) Uiso 1 1 d D .
O09 O 0.1971(4) -0.1546(7) 0.0263(11) 0.042(3) Uiso 1 1 d D .
O10 O 0.0868(7) -0.1647(9) -0.0789(11) 0.080(5) Uiso 1 1 d D .
O11 O 0.1175(5) -0.1580(7) -0.2663(10) 0.051(3) Uiso 1 1 d D .
O12 O 0.2429(5) -0.1529(7) -0.2391(10) 0.056(4) Uiso 1 1 d D .
O13 O 0.3078(7) -0.0508(8) -0.1803(18) 0.082(5) Uiso 1 1 d D .
O14 O 0.0787(6) -0.0510(6) -0.1716(13) 0.058(4) Uiso 1 1 d D .
O15 O 0.4163(5) 0.1279(6) -0.3890(10) 0.045(3) Uiso 1 1 d D .
O16 O 0.4082(6) -0.0023(8) -0.4117(13) 0.064(4) Uiso 1 1 d D .
O17 O 0.4014(5) -0.1319(6) -0.4222(9) 0.047(3) Uiso 1 1 d D .
O18 O 0.1902(5) 0.1304(7) -0.3809(11) 0.045(3) Uiso 1 1 d D .
O19 O 0.1918(5) 0.0026(6) -0.4079(12) 0.056(4) Uiso 1 1 d D .
O20 O 0.1973(6) -0.1295(7) -0.4152(11) 0.057(4) Uiso 1 1 d D .
O21 O -0.0027(5) 0.0495(6) -0.2060(10) 0.040(3) Uiso 1 1 d D .
O22 O -0.0044(4) -0.1523(6) -0.2096(11) 0.047(3) Uiso 1 1 d D .
O23 O 0.4250(8) -0.250000 -0.3529(17) 0.053(5) Uiso 1 2 d DS P
O24 O 0.1908(7) -0.250000 -0.3482(17) 0.050(5) Uiso 1 2 d DS P
O25 O 0.2851(7) -0.250000 0.0579(14) 0.039(4) Uiso 1 2 d DS P
O26 O 0.1101(7) -0.250000 0.0600(15) 0.044(4) Uiso 1 2 d DS P

loop_
_atom_type_symbol
_atom_type_description
_atom_type_scat_dispersion_real
_atom_type_scat_dispersion_imag
_atom_type_scat_source
O O 0.0000 0.0000 'International Tables Vol C Tables 4.2.6.8 and 6.1.1.4'
Si Si 0.0000 0.0000 'International Tables Vol C Tables 4.2.6.8 and 6.1.1.4'

loop_
_geom_angle_atom_site_label_1
_geom_angle_atom_site_label_2
_geom_angle_atom_site_label_3
_geom_angle
_geom_angle_site_symmetry_1
_geom_angle_site_symmetry_3
O01 Si01 O15 109.5(7) . .
O01 Si01 O21 107.9(8) . 6_655
O15 Si01 O21 109.0(7) . 6_655
O01 Si01 O16 110.7(8) . .
O15 Si01 O16 110.8(10) . .
O21 Si01 O16 108.9(7) 6_655 .
O01 Si02 O06 109.6(9) . .
O01 Si02 O13 110.8(9) . .
O06 Si02 O13 110.9(9) . .
O01 Si02 O02 108.8(7) . .
O06 Si02 O02 108.5(8) . .
O13 Si02 O02 108.1(11) . .
O20 Si03 O03 110.5(8) 2 .
O20 Si03 O19 112.6(9) 2 2
O03 Si03 O19 109.2(7) . 2
O20 Si03 O02 108.1(8) 2 .
O03 Si03 O02 108.9(8) . .
O19 Si03 O02 107.5(8) 2 .
O04 Si04 O03 111.0(9) . .
O04 Si04 O17 108.2(8) . 2
O03 Si04 O17 111.3(7) . 2
O04 Si04 O16 108.7(9) . 2
O03 Si04 O16 108.2(8) . 2
O17 Si04 O16 109.5(9) 2 2
O05 Si05 O04 110.1(8) . .
O05 Si05 O21 107.0(7) . .
O04 Si05 O21 109.5(8) . .
O05 Si05 O14 111.8(8) . .
O04 Si05 O14 107.8(9) . .
O21 Si05 O14 110.7(7) . .
O19 Si06 O06 113.4(8) . .
O19 Si06 O18 108.7(10) . .
O06 Si06 O18 109.5(7) . .
O19 Si06 O05 108.5(7) . .
O06 Si06 O05 110.0(8) . .
O18 Si06 O05 106.4(7) . .
O22 Si07 O07 107.1(8) 6_655 .
O22 Si07 O17 111.4(7) 6_655 .
O07 Si07 O17 112.3(8) . .
O22 Si07 O23 106.4(8) 6_655 .
O07 Si07 O23 112.3(9) . .
O17 Si07 O23 107.3(10) . .
O13 Si08 O07 111.2(9) . .
O13 Si08 O12 107.2(9) . .
O07 Si08 O12 113.6(9) . .
O13 Si08 O08 106.9(11) . .
O07 Si08 O08 106.3(8) . .
O12 Si08 O08 111.4(8) . .
O08 Si09 O09 109.7(7) . .
O08 Si09 O25 110.1(9) . .
O09 Si09 O25 110.7(8) . .
O08 Si09 O18 109.2(8) . 2
O09 Si09 O18 110.2(7) . 2
O25 Si09 O18 106.8(9) . 2
O15 Si10 O09 110.2(8) 2 .
O15 Si10 O10 112.5(9) 2 .
O09 Si10 O10 110.6(8) . .
O15 Si10 O26 108.2(9) 2 .
O09 Si10 O26 109.8(8) . .
O10 Si10 O26 105.5(10) . .
O10 Si11 O22 106.8(8) . .
O10 Si11 O11 109.4(9) . .
O22 Si11 O11 107.6(8) . .
O10 Si11 O14 109.2(10) . .
O22 Si11 O14 114.1(7) . .
O11 Si11 O14 109.6(8) . .
O11 Si12 O12 107.3(8) . .
O11 Si12 O20 111.5(8) . .
O12 Si12 O20 108.5(8) . .
O11 Si12 O24 109.6(8) . .
O12 Si12 O24 112.6(9) . .
O20 Si12 O24 107.3(11) . .
Si02 O01 Si01 153.2(10) . .
Si03 O02 Si02 151.5(9) . .
Si03 O03 Si04 172.2(10) . .
Si04 O04 Si05 156.8(11) . .
Si05 O05 Si06 148.5(9) . .
Si02 O06 Si06 159.5(11) . .
Si08 O07 Si07 153.9(11) . .
Si08 O08 Si09 153.0(8) . .
Si10 O09 Si09 153.9(10) . .
Si11 O10 Si10 157.4(13) . .
Si12 O11 Si11 155.3(10) . .
Si08 O12 Si12 167.0(11) . .
Si08 O13 Si02 174.5(18) . .
Si11 O14 Si05 164.4(11) . .
Si10 O15 Si01 148.2(9) 2_554 .
Si04 O16 Si01 165.9(11) 2_554 .
Si04 O17 Si07 148.5(10) 2_554 .
Si06 O18 Si09 144.6(9) . 2_554
Si06 O19 Si03 158.1(10) . 2_554
Si03 O20 Si12 148.6(12) 2_554 .
Si05 O21 Si01 147.4(10) . 6
Si07 O22 Si11 149.6(10) 6 .
Si07 O23 Si07 152.3(16) . 8
Si12 O24 Si12 148.8(16) . 8
Si09 O25 Si09 150.5(13) 8 .
Si10 O26 Si10 147.8(14) 8 .

loop_
_geom_bond_atom_site_label_1
_geom_bond_atom_site_label_2
_geom_bond_distance
_geom_bond_site_symmetry_2
Si01 O01 1.582(11) .
Si01 O15 1.583(13) .
Si01 O21 1.593(11) 6_655
Si01 O16 1.594(15) .
Si02 O01 1.575(11) .
Si02 O06 1.579(10) .
Si02 O13 1.599(16) .
Si02 O02 1.618(15) .
Si03 O20 1.574(13) 2
Si03 O03 1.577(7) .
Si03 O19 1.593(9) 2
Si03 O02 1.596(14) .
Si04 O04 1.577(13) .
Si04 O03 1.578(7) .
Si04 O17 1.580(12) 2
Si04 O16 1.587(14) 2
Si05 O05 1.581(13) .
Si05 O04 1.581(11) .
Si05 O21 1.591(10) .
Si05 O14 1.594(14) .
Si06 O19 1.577(12) .
Si06 O06 1.582(10) .
Si06 O18 1.582(13) .
Si06 O05 1.597(11) .
Si07 O22 1.577(9) 6_655
Si07 O07 1.586(13) .
Si07 O17 1.588(11) .
Si07 O23 1.602(8) .
Si08 O13 1.575(16) .
Si08 O07 1.576(12) .
Si08 O12 1.577(9) .
Si08 O08 1.580(14) .
Si09 O08 1.587(13) .
Si09 O09 1.594(10) .
Si09 O25 1.596(8) .
Si09 O18 1.599(13) 2
Si10 O15 1.574(13) 2
Si10 O09 1.588(10) .
Si10 O10 1.608(14) .
Si10 O26 1.608(9) .
Si11 O10 1.581(12) .
Si11 O22 1.582(9) .
Si11 O11 1.587(10) .
Si11 O14 1.592(14) .
Si12 O11 1.577(9) .
Si12 O12 1.578(10) .
Si12 O20 1.589(11) .
Si12 O24 1.592(9) .

_cod_database_fobs_code 2300641
